data_2310582
loop_
_publ_author_name
'Gattow, G.'

_publ_section_title
;
 Die Kristallstruktur von N H4 Cu7 S4
;
_journal_name_full 'Acta Crystallographica (1,1948-23,1967)'
_journal_page_first 549
_journal_page_last 553
_journal_volume 10
_journal_year 1957
_chemical_formula_sum 'Cu7 H4 N S4'
_chemical_name_systematic 'N H4 Cu7 S4'
_space_group_IT_number 82
_symmetry_space_group_name_Hall 'I -4'
_symmetry_space_group_name_H-M 'I -4'
_cell_angle_alpha 90
_cell_angle_beta 90
_cell_angle_gamma 90
_cell_formula_units_Z 2
_cell_length_a 10.25
_cell_length_b 10.25
_cell_length_c 3.84
_cell_volume 403.440
_citation_journal_id_ASTM ACCRA9
_cod_data_source_file Gattow_ACCRA9_1957_244.cif
_cod_data_source_block H4Cu7N1S4
_cod_original_cell_volume 403.44
_cod_original_formula_sum 'H4 Cu7 N1 S4'
_cod_database_code 2310582

loop_
_symmetry_equiv_pos_as_xyz
x,y,z
y,-x,-z
-x,-y,z
-y,x,-z
x+1/2,y+1/2,z+1/2
y+1/2,-x+1/2,-z+1/2
-x+1/2,-y+1/2,z+1/2
-y+1/2,x+1/2,-z+1/2

loop_
_atom_site_label
_atom_site_type_symbol
_atom_site_fract_x
_atom_site_fract_y
_atom_site_fract_z
_atom_site_occupancy
_atom_site_U_iso_or_equiv
Cu1 Cu+1 0.141 0.025 0.75 1 0.0
Cu2 Cu+1 0.226 0.198 0.35 0.75 0.0
S1 S-2 0.432 0.263 0.25 1 0.0
N1 N-3 0 0.5 0.25 1 0.0
